data_4300399
loop_
_publ_author_name
'Natalia Snejko'
'Enrique Gutierrez-Puebla'
'Angeles Monge'
'Manuela Eloisa Medina Mu\~noz'

_publ_section_title
;
GeO2 natroline-type infinite four and eight-R containing layers in a 2D
pure-Ge framework: Ge3O5(OH)4[C2N2H10].
;
_journal_name_full 'Inorganic Chemistry'
_journal_year 2006
_chemical_formula_moiety 'C2 H14 Ge3 N2 O9'
_chemical_formula_sum 'C2 H14 Ge3 N2 O9'
_chemical_formula_weight 427.92
_chemical_name_common ICMM8
_space_group_IT_number 14
_symmetry_cell_setting monoclinic
_symmetry_space_group_name_Hall '-P 2ybc'
_symmetry_space_group_name_H-M 'P 1 21/c 1'
_cell_angle_alpha 90.00
_cell_angle_beta 90.7100(10)
_cell_angle_gamma 90.00
_cell_formula_units_Z 4
_cell_length_a 11.3570(9)
_cell_length_b 8.8819(7)
_cell_length_c 9.9200(8)
_cell_measurement_temperature 296(2)
_cell_volume 1000.57(14)
_diffrn_ambient_temperature 296(2)
_exptl_crystal_density_diffrn 2.841
_cod_depositor_comments
;
The following automatic conversions were performed:
'_symmetry_cell_setting' value 'Monoclinic' changed to 'monoclinic'
according to '/home/saulius/struct/CIF-dictionaries/cif_core.dic'
dictionary named 'cif_core.dic' version 2.4.1 from 2010-06-29.

Automatic conversion script
Id: cif_fix_enum 1527 2010-12-29 10:47:43Z saulius 
;
_cod_original_sg_symbol_H-M 'P 21/c'
_cod_database_code 4300399

loop_
_symmetry_equiv_pos_as_xyz
'x, y, z'
'-x, y+1/2, -z+1/2'
'-x, -y, -z'
'x, -y-1/2, z-1/2'

loop_
_atom_site_label
_atom_site_type_symbol
_atom_site_fract_x
_atom_site_fract_y
_atom_site_fract_z
_atom_site_U_iso_or_equiv
_atom_site_adp_type
_atom_site_occupancy
_atom_site_symmetry_multiplicity
_atom_site_calc_flag
_atom_site_refinement_flags
_atom_site_disorder_assembly
_atom_site_disorder_group
O4 O 1.0606(4) 0.3751(4) 0.8592(4) 0.0164(8) Uani 1 1 d . . .
Ge1 Ge 1.06821(5) 0.19824(6) 0.93797(5) 0.01243(16) Uani 1 1 d . . .
Ge2 Ge 0.97417(5) 0.40640(6) 0.71440(5) 0.01215(16) Uani 1 1 d . . .
Ge3 Ge 0.70954(5) 0.52902(7) 0.68628(6) 0.01501(16) Uani 1 1 d D . .
O1 O 0.9725(4) 0.0786(4) 0.8460(4) 0.0171(8) Uani 1 1 d . . .
O2 O 1.2052(4) 0.1188(5) 0.9481(4) 0.0206(9) Uani 1 1 d . . .
O3 O 1.0033(4) 0.2320(4) 1.0937(4) 0.0165(8) Uani 1 1 d . . .
O5 O 0.8262(4) 0.4021(5) 0.7504(4) 0.0229(9) Uani 1 1 d . . .
O6 O 0.6146(3) 0.4397(5) 0.8087(4) 0.0155(8) Uani 1 1 d D . .
O7 O 0.7493(4) 0.6685(4) 0.8100(4) 0.0190(9) Uani 1 1 d D . .
O8 O 0.5849(3) 0.6416(4) 0.6357(4) 0.0172(8) Uani 1 1 d D . .
O9 O 0.6586(4) 0.3875(4) 0.5672(4) 0.0153(8) Uani 1 1 d D . .
C1 C 0.6728(7) 0.0102(8) 0.6109(7) 0.0277(14) Uani 1 1 d . . .
N1 N 0.7616(5) 0.1081(6) 0.5457(6) 0.0276(12) Uani 1 1 d . . .
N2 N 0.6041(5) -0.0821(7) 0.8293(5) 0.0245(11) Uani 1 1 d . . .
C2 C 0.6753(7) 0.0365(8) 0.7625(7) 0.0268(14) Uani 1 1 d . . .
H101 H 0.7562 0.0741 0.4528 0.021 Uiso 1 1 d . . .
H102 H 0.8137 0.0957 0.5672 0.014 Uiso 1 1 d . . .
H103 H 0.8145 0.1889 0.6161 0.013 Uiso 1 1 d . . .
H201 H 0.5348 -0.0989 0.7946 0.050 Uiso 1 1 d . . .
H202 H 0.5807 -0.0471 0.9070 0.08 Uiso 1 1 d . . .
H203 H 0.6558 -0.1914 0.8416 0.050 Uiso 1 1 d . . .
H11 H 0.682(7) -0.091(10) 0.586(8) 0.04(2) Uiso 1 1 d . . .
H12 H 0.594(7) 0.022(8) 0.578(7) 0.025(19) Uiso 1 1 d . . .
H21 H 0.757(6) 0.043(7) 0.801(6) 0.015(16) Uiso 1 1 d . . .
H22 H 0.648(7) 0.128(10) 0.791(8) 0.03(2) Uiso 1 1 d . . .
H9 H 0.7099 0.4361 0.5003 0.081 Uiso 1 1 d D . .
H8 H 0.5588 0.5515 0.5861 0.109 Uiso 1 1 d D . .
H6 H 0.5719 0.5368 0.8091 0.124 Uiso 1 1 d D . .
H7 H 0.7543 0.7414 0.7352 0.105 Uiso 1 1 d D . .

loop_
_atom_site_aniso_label
_atom_site_aniso_U_11
_atom_site_aniso_U_22
_atom_site_aniso_U_33
_atom_site_aniso_U_23
_atom_site_aniso_U_13
_atom_site_aniso_U_12
O4 0.026(2) 0.0113(17) 0.0116(19) 0.0017(15) -0.0048(16) -0.0020(16)
Ge1 0.0174(3) 0.0104(3) 0.0095(3) 0.00043(19) 0.0007(2) 0.0005(2)
Ge2 0.0153(3) 0.0123(3) 0.0088(3) 0.0012(2) 0.0007(2) 0.0007(2)
Ge3 0.0149(3) 0.0158(3) 0.0144(3) 0.0004(2) 0.0007(2) -0.0004(2)
O1 0.016(2) 0.0138(18) 0.021(2) -0.0052(15) -0.0023(16) 0.0036(15)
O2 0.020(2) 0.026(2) 0.016(2) -0.0055(17) -0.0008(16) 0.0060(17)
O3 0.026(2) 0.0138(18) 0.0097(18) 0.0012(14) 0.0056(16) 0.0021(16)
O5 0.019(2) 0.025(2) 0.025(2) 0.0099(18) 0.0073(18) 0.0029(17)
O6 0.0066(18) 0.029(2) 0.0108(18) 0.0073(16) 0.0053(14) -0.0007(16)
O7 0.026(2) 0.0162(19) 0.0151(19) -0.0094(15) -0.0031(16) 0.0008(16)
O8 0.0099(19) 0.0169(19) 0.025(2) 0.0077(16) 0.0005(16) 0.0044(15)
O9 0.025(2) 0.0103(17) 0.0105(17) -0.0039(14) -0.0027(15) -0.0084(15)
C1 0.032(4) 0.028(3) 0.023(3) -0.003(3) -0.001(3) -0.007(3)
N1 0.030(3) 0.030(3) 0.022(3) -0.002(2) -0.004(2) -0.003(2)
N2 0.021(3) 0.034(3) 0.019(3) -0.002(2) 0.000(2) 0.002(2)
C2 0.031(4) 0.027(3) 0.023(3) -0.004(3) -0.004(3) -0.002(3)

loop_
_geom_bond_atom_site_label_1
_geom_bond_atom_site_label_2
_geom_bond_distance
_geom_bond_site_symmetry_2
_geom_bond_publ_flag
O4 Ge2 1.752(4) . ?
O4 Ge1 1.756(4) . ?
Ge1 O2 1.710(4) . ?
Ge1 O3 1.746(4) . ?
Ge1 O1 1.766(4) . ?
Ge2 O5 1.722(4) . ?
Ge2 O3 1.751(4) 4_565 ?
Ge2 O1 1.753(4) 2_756 ?
Ge3 O7 1.797(4) . ?
Ge3 O8 1.799(4) . ?
Ge3 O9 1.814(4) . ?
Ge3 O6 1.816(4) . ?
Ge3 O2 1.839(4) 2_756 ?
Ge3 O5 1.847(4) . ?
Ge3 H9 2.0211 . ?
Ge3 H8 1.9784 . ?
Ge3 H6 1.9946 . ?
Ge3 H7 2.0114 . ?
O1 Ge2 1.753(4) 2_746 ?
O2 Ge3 1.839(4) 2_746 ?
O3 Ge2 1.751(4) 4_566 ?
O6 H6 0.9890 . ?
O7 H7 0.9869 . ?
O8 H8 0.9835 . ?
O9 H9 0.9869 . ?
C1 N1 1.486(9) . ?
C1 C2 1.522(9) . ?
C1 H11 0.94(9) . ?
C1 H12 0.96(8) . ?
N1 H101 0.9704 . ?
N1 H102 0.6362 . ?
N1 H103 1.1635 . ?
N2 C2 1.489(9) . ?
N2 H201 0.8679 . ?
N2 H202 0.8751 . ?
N2 H203 1.1407 . ?
C2 H21 1.01(7) . ?
C2 H22 0.91(9) . ?
